data_7219288
loop_
_publ_author_name
'Xia, Jiangbin'
'Tusy, Chuong'
'Peng, Kai'
'Huang, Lili'

_publ_section_title
;
 Effect of Flexible Linker Length in 3,4-Ethylenedioxythiophene
 Derivatives for Solid State Polymerization
;
_journal_name_full 'RSC Adv.'
_journal_paper_doi 10.1039/C4RA14915G
_journal_year 2015
_chemical_formula_sum 'C15 H15 I2 N O4 S2'
_chemical_formula_weight 591.20
_chemical_name_common Bis-(7-iodo-2,3-dihydro-thieno[3,4-b][1,4]dioxin-5-ylmethyl)-methyl-amine
_chemical_name_systematic I2-3-EDOT
_space_group_IT_number 2
_symmetry_cell_setting triclinic
_symmetry_space_group_name_Hall '-P 1'
_symmetry_space_group_name_H-M 'P -1'
_atom_sites_solution_hydrogens geom
_atom_sites_solution_primary direct
_atom_sites_solution_secondary difmap
_audit_block_doi 10.5517/cc13g50r
_audit_creation_method SHELXL-97
_audit_update_record
;
2014-09-28 deposited with the CCDC.
2015-01-09 downloaded from the CCDC.
;
_cell_angle_alpha 83.995(2)
_cell_angle_beta 71.977(2)
_cell_angle_gamma 78.365(2)
_cell_formula_units_Z 2
_cell_length_a 7.8257(11)
_cell_length_b 10.5383(14)
_cell_length_c 11.8883(16)
_cell_measurement_reflns_used 3793
_cell_measurement_temperature 293(2)
_cell_measurement_theta_max 28.44
_cell_measurement_theta_min 2.61
_cell_volume 912.2(2)
_computing_cell_refinement 'Bruker SMART'
_computing_data_collection 'Bruker SMART'
_computing_data_reduction 'Bruker SAINT'
_computing_molecular_graphics 'Bruker SHELXTL'
_computing_publication_material 'Bruker SHELXTL'
_computing_structure_refinement 'SHELXL-97 (Sheldrick, 1997)'
_computing_structure_solution 'SHELXS-97 (Sheldrick, 1990)'
_diffrn_ambient_temperature 293(2)
_diffrn_measured_fraction_theta_full 0.997
_diffrn_measured_fraction_theta_max 0.997
_diffrn_measurement_device_type 'CCD area detector'
_diffrn_measurement_method 'phi and omega scans'
_diffrn_radiation_monochromator graphite
_diffrn_radiation_source 'fine-focus sealed tube'
_diffrn_radiation_type MoK\a
_diffrn_radiation_wavelength 0.71073
_diffrn_reflns_av_R_equivalents 0.0250
_diffrn_reflns_av_sigmaI/netI 0.0399
_diffrn_reflns_limit_h_max 9
_diffrn_reflns_limit_h_min -9
_diffrn_reflns_limit_k_max 12
_diffrn_reflns_limit_k_min -13
_diffrn_reflns_limit_l_max 10
_diffrn_reflns_limit_l_min -14
_diffrn_reflns_number 5996
_diffrn_reflns_theta_full 26.50
_diffrn_reflns_theta_max 26.50
_diffrn_reflns_theta_min 1.80
_exptl_absorpt_coefficient_mu 3.695
_exptl_absorpt_correction_T_max 0.4708
_exptl_absorpt_correction_T_min 0.4036
_exptl_absorpt_correction_type multi-scan
_exptl_absorpt_process_details SADABS
_exptl_crystal_density_diffrn 2.152
_exptl_crystal_density_meas 0
_exptl_crystal_density_method 'not measured'
_exptl_crystal_description block
_exptl_crystal_F_000 564
_exptl_crystal_size_max 0.30
_exptl_crystal_size_mid 0.29
_exptl_crystal_size_min 0.24
_refine_diff_density_max 1.439
_refine_diff_density_min -1.381
_refine_diff_density_rms 0.120
_refine_ls_extinction_coef 0.0122(7)
_refine_ls_extinction_expression Fc^*^=kFc[1+0.001xFc^2^\l^3^/sin(2\q)]^-1/4^
_refine_ls_extinction_method SHELXL
_refine_ls_goodness_of_fit_ref 1.047
_refine_ls_hydrogen_treatment constr
_refine_ls_matrix_type full
_refine_ls_number_parameters 219
_refine_ls_number_reflns 3759
_refine_ls_number_restraints 0
_refine_ls_restrained_S_all 1.047
_refine_ls_R_factor_all 0.0407
_refine_ls_R_factor_gt 0.0356
_refine_ls_shift/su_max 0.001
_refine_ls_shift/su_mean 0.000
_refine_ls_structure_factor_coef Fsqd
_refine_ls_weighting_details 'calc w=1/[\s^2^(Fo^2^)+(0.0341P)^2^+1.8932P] where P=(Fo^2^+2Fc^2^)/3'
_refine_ls_weighting_scheme calc
_refine_ls_wR_factor_gt 0.0860
_refine_ls_wR_factor_ref 0.0891
_reflns_number_gt 3307
_reflns_number_total 3759
_reflns_threshold_expression >2sigma(I)
_cod_data_source_file c4ra14915g2.cif
_cod_data_source_block 1
_cod_depositor_comments
;
The following automatic conversions were performed:

'_symmetry_cell_setting' value 'Triclinic' changed to 'triclinic'
according to
/usr/data/users/saulius/crontab/automatic-downloads/rss-feeds/RSC/lib/dictionaries/cif_core.dic
dictionary named 'cif_core.dic' version 2.4.2 from 2011-04-26.

Automatic conversion script
Id: cif_fix_values 2935 2014-11-11 08:27:57Z andrius 
;
_cod_original_sg_symbol_H-M P-1
_cod_database_code 7219288

loop_
_symmetry_equiv_pos_as_xyz
'x, y, z'
'-x, -y, -z'

loop_
_atom_site_label
_atom_site_type_symbol
_atom_site_fract_x
_atom_site_fract_y
_atom_site_fract_z
_atom_site_U_iso_or_equiv
_atom_site_adp_type
_atom_site_occupancy
_atom_site_symmetry_multiplicity
_atom_site_calc_flag
_atom_site_refinement_flags
C1 C 0.0173(6) 0.4473(4) 0.6496(4) 0.0326(9) Uani 1 1 d .
C2 C 0.1783(6) 0.3686(4) 0.6018(4) 0.0306(9) Uani 1 1 d .
C3 C 0.1558(5) 0.2392(4) 0.5949(4) 0.0290(8) Uani 1 1 d .
C4 C -0.0198(6) 0.2206(4) 0.6361(4) 0.0299(8) Uani 1 1 d .
C5 C 0.4578(7) 0.1963(6) 0.4801(6) 0.0559(14) Uani 1 1 d .
H5A H 0.4416 0.2285 0.4039 0.067 Uiso 1 1 calc R
H5B H 0.5641 0.1275 0.4657 0.067 Uiso 1 1 calc R
C6 C 0.4931(7) 0.3005(6) 0.5354(6) 0.0584(15) Uani 1 1 d .
H6A H 0.5243 0.2657 0.6068 0.070 Uiso 1 1 calc R
H6B H 0.5981 0.3330 0.4820 0.070 Uiso 1 1 calc R
C7 C -0.0976(6) 0.1021(4) 0.6382(4) 0.0309(9) Uani 1 1 d .
H7A H -0.1396 0.1053 0.5691 0.037 Uiso 1 1 calc R
H7B H -0.0026 0.0262 0.6342 0.037 Uiso 1 1 calc R
C8 C -0.3438(7) -0.0120(4) 0.7369(5) 0.0417(11) Uani 1 1 d .
H8A H -0.3955 0.0084 0.6723 0.063 Uiso 1 1 calc R
H8B H -0.4395 -0.0193 0.8095 0.063 Uiso 1 1 calc R
H8C H -0.2594 -0.0927 0.7240 0.063 Uiso 1 1 calc R
C9 C -0.1975(6) 0.0768(4) 0.8547(4) 0.0305(9) Uani 1 1 d .
H9A H -0.3089 0.0857 0.9205 0.037 Uiso 1 1 calc R
H9B H -0.1378 0.1487 0.8558 0.037 Uiso 1 1 calc R
C10 C -0.0751(6) -0.0464(4) 0.8767(4) 0.0293(8) Uani 1 1 d .
C11 C -0.1252(5) -0.1455(4) 0.9550(4) 0.0283(8) Uani 1 1 d .
C12 C 0.0238(5) -0.2451(4) 0.9651(4) 0.0281(8) Uani 1 1 d .
C13 C 0.1871(6) -0.2188(4) 0.8935(4) 0.0332(9) Uani 1 1 d .
C14 C -0.1861(7) -0.3676(5) 1.0824(5) 0.0451(12) Uani 1 1 d .
H14A H -0.2019 -0.4296 1.1494 0.054 Uiso 1 1 calc R
H14B H -0.2173 -0.4021 1.0203 0.054 Uiso 1 1 calc R
C15 C -0.3094(7) -0.2439(5) 1.1182(5) 0.0457(12) Uani 1 1 d .
H15A H -0.4337 -0.2594 1.1509 0.055 Uiso 1 1 calc R
H15B H -0.2770 -0.2092 1.1796 0.055 Uiso 1 1 calc R
I1 I -0.01589(5) 0.63670(3) 0.68896(3) 0.04345(13) Uani 1 1 d .
I2 I 0.43768(4) -0.33535(3) 0.87622(3) 0.05187(14) Uani 1 1 d .
N1 N -0.2486(5) 0.0901(3) 0.7443(3) 0.0286(7) Uani 1 1 d .
O1 O 0.3426(4) 0.4069(3) 0.5657(3) 0.0454(8) Uani 1 1 d .
O2 O 0.3020(4) 0.1433(3) 0.5478(3) 0.0394(7) Uani 1 1 d .
O3 O 0.0034(4) -0.3506(3) 1.0400(3) 0.0408(8) Uani 1 1 d .
O4 O -0.3004(4) -0.1502(3) 1.0203(3) 0.0347(7) Uani 1 1 d .
S1 S -0.16292(14) 0.36494(11) 0.68552(10) 0.0347(2) Uani 1 1 d .
S2 S 0.15988(14) -0.07517(11) 0.81335(10) 0.0360(3) Uani 1 1 d .

loop_
_atom_site_aniso_label
_atom_site_aniso_U_11
_atom_site_aniso_U_22
_atom_site_aniso_U_33
_atom_site_aniso_U_23
_atom_site_aniso_U_13
_atom_site_aniso_U_12
C1 0.032(2) 0.027(2) 0.038(2) 0.0004(17) -0.0094(18) -0.0083(17)
C2 0.029(2) 0.032(2) 0.030(2) 0.0000(16) -0.0077(16) -0.0072(17)
C3 0.028(2) 0.028(2) 0.029(2) -0.0032(16) -0.0052(16) -0.0024(16)
C4 0.033(2) 0.026(2) 0.030(2) -0.0046(16) -0.0092(17) -0.0037(17)
C5 0.034(3) 0.048(3) 0.071(4) -0.004(3) 0.005(2) -0.006(2)
C6 0.032(3) 0.057(3) 0.084(4) -0.010(3) -0.007(3) -0.015(2)
C7 0.034(2) 0.029(2) 0.030(2) -0.0046(16) -0.0088(17) -0.0065(17)
C8 0.039(2) 0.027(2) 0.065(3) -0.004(2) -0.018(2) -0.0131(19)
C9 0.034(2) 0.0229(19) 0.032(2) -0.0048(16) -0.0052(17) -0.0045(16)
C10 0.0271(19) 0.029(2) 0.031(2) -0.0035(16) -0.0059(16) -0.0071(16)
C11 0.0248(19) 0.028(2) 0.033(2) -0.0049(16) -0.0071(16) -0.0078(16)
C12 0.028(2) 0.026(2) 0.030(2) -0.0042(16) -0.0091(16) -0.0044(16)
C13 0.028(2) 0.035(2) 0.039(2) -0.0040(18) -0.0121(18) -0.0053(17)
C14 0.038(3) 0.038(3) 0.053(3) 0.011(2) -0.008(2) -0.010(2)
C15 0.036(2) 0.043(3) 0.047(3) 0.011(2) -0.001(2) -0.007(2)
I1 0.0479(2) 0.02614(17) 0.0547(2) -0.00669(13) -0.01324(15) -0.00366(13)
I2 0.02687(18) 0.0510(2) 0.0728(3) -0.00233(17) -0.01273(15) 0.00083(14)
N1 0.0298(17) 0.0230(16) 0.0349(18) -0.0028(14) -0.0098(15) -0.0080(14)
O1 0.0319(16) 0.0340(17) 0.068(2) -0.0035(16) -0.0068(16) -0.0116(14)
O2 0.0315(16) 0.0313(16) 0.0477(19) -0.0090(14) -0.0003(14) -0.0025(13)
O3 0.0334(16) 0.0353(17) 0.0501(19) 0.0092(14) -0.0127(14) -0.0031(13)
O4 0.0255(14) 0.0321(16) 0.0402(17) 0.0063(13) -0.0033(12) -0.0050(12)
S1 0.0267(5) 0.0301(5) 0.0440(6) -0.0042(4) -0.0056(4) -0.0041(4)
S2 0.0279(5) 0.0367(6) 0.0415(6) 0.0012(5) -0.0055(4) -0.0105(4)

loop_
_atom_type_symbol
_atom_type_description
_atom_type_scat_dispersion_real
_atom_type_scat_dispersion_imag
_atom_type_scat_source
C C 0.0033 0.0016 'International Tables Vol C Tables 4.2.6.8 and 6.1.1.4'
I I -0.4742 1.8119 'International Tables Vol C Tables 4.2.6.8 and 6.1.1.4'
N N 0.0061 0.0033 'International Tables Vol C Tables 4.2.6.8 and 6.1.1.4'
O O 0.0106 0.0060 'International Tables Vol C Tables 4.2.6.8 and 6.1.1.4'
S S 0.1246 0.1234 'International Tables Vol C Tables 4.2.6.8 and 6.1.1.4'
H H 0.0000 0.0000 'International Tables Vol C Tables 4.2.6.8 and 6.1.1.4'

loop_
_geom_angle_atom_site_label_1
_geom_angle_atom_site_label_2
_geom_angle_atom_site_label_3
_geom_angle
C2 C1 S1 111.5(3)
C2 C1 I1 126.0(3)
S1 C1 I1 122.3(2)
O1 C2 C1 124.5(4)
O1 C2 C3 123.4(4)
C1 C2 C3 112.1(4)
C4 C3 O2 123.9(4)
C4 C3 C2 114.3(4)
O2 C3 C2 121.8(4)
C3 C4 C7 129.9(4)
C3 C4 S1 109.8(3)
C7 C4 S1 120.2(3)
O2 C5 C6 114.3(5)
O2 C5 H5A 108.7
C6 C5 H5A 108.7
O2 C5 H5B 108.7
C6 C5 H5B 108.7
H5A C5 H5B 107.6
O1 C6 C5 114.2(5)
O1 C6 H6A 108.7
C5 C6 H6A 108.7
O1 C6 H6B 108.7
C5 C6 H6B 108.7
H6A C6 H6B 107.6
N1 C7 C4 112.0(3)
N1 C7 H7A 109.2
C4 C7 H7A 109.2
N1 C7 H7B 109.2
C4 C7 H7B 109.2
H7A C7 H7B 107.9
N1 C8 H8A 109.5
N1 C8 H8B 109.5
H8A C8 H8B 109.5
N1 C8 H8C 109.5
H8A C8 H8C 109.5
H8B C8 H8C 109.5
N1 C9 C10 117.4(3)
N1 C9 H9A 108.0
C10 C9 H9A 108.0
N1 C9 H9B 108.0
C10 C9 H9B 108.0
H9A C9 H9B 107.2
C11 C10 C9 126.5(4)
C11 C10 S2 109.7(3)
C9 C10 S2 123.5(3)
C10 C11 O4 123.8(4)
C10 C11 C12 114.1(4)
O4 C11 C12 122.1(4)
C13 C12 O3 124.6(4)
C13 C12 C11 112.0(4)
O3 C12 C11 123.4(4)
C12 C13 S2 111.4(3)
C12 C13 I2 125.8(3)
S2 C13 I2 122.7(2)
O3 C14 C15 111.2(4)
O3 C14 H14A 109.4
C15 C14 H14A 109.4
O3 C14 H14B 109.4
C15 C14 H14B 109.4
H14A C14 H14B 108.0
O4 C15 C14 112.0(4)
O4 C15 H15A 109.2
C14 C15 H15A 109.2
O4 C15 H15B 109.2
C14 C15 H15B 109.2
H15A C15 H15B 107.9
C8 N1 C7 111.8(4)
C8 N1 C9 111.6(3)
C7 N1 C9 113.8(3)
C2 O1 C6 112.9(4)
C3 O2 C5 111.5(4)
C12 O3 C14 111.3(3)
C11 O4 C15 111.8(3)
C1 S1 C4 92.2(2)
C13 S2 C10 92.7(2)

loop_
_geom_bond_atom_site_label_1
_geom_bond_atom_site_label_2
_geom_bond_distance
C1 C2 1.353(6)
C1 S1 1.723(4)
C1 I1 2.045(4)
C2 O1 1.354(5)
C2 C3 1.424(6)
C3 C4 1.357(6)
C3 O2 1.378(5)
C4 C7 1.490(6)
C4 S1 1.734(4)
C5 O2 1.421(6)
C5 C6 1.449(8)
C5 H5A 0.9700
C5 H5B 0.9700
C6 O1 1.437(7)
C6 H6A 0.9700
C6 H6B 0.9700
C7 N1 1.451(5)
C7 H7A 0.9700
C7 H7B 0.9700
C8 N1 1.451(5)
C8 H8A 0.9600
C8 H8B 0.9600
C8 H8C 0.9600
C9 N1 1.472(5)
C9 C10 1.501(6)
C9 H9A 0.9700
C9 H9B 0.9700
C10 C11 1.359(6)
C10 S2 1.734(4)
C11 O4 1.359(5)
C11 C12 1.429(6)
C12 C13 1.362(6)
C12 O3 1.353(5)
C13 S2 1.715(5)
C13 I2 2.056(4)
C14 O3 1.453(6)
C14 C15 1.471(7)
C14 H14A 0.9700
C14 H14B 0.9700
C15 O4 1.439(5)
C15 H15A 0.9700
C15 H15B 0.9700

loop_
_geom_torsion_atom_site_label_1
_geom_torsion_atom_site_label_2
_geom_torsion_atom_site_label_3
_geom_torsion_atom_site_label_4
_geom_torsion
S1 C1 C2 O1 -179.7(3)
I1 C1 C2 O1 -4.4(6)
S1 C1 C2 C3 -0.4(5)
I1 C1 C2 C3 174.9(3)
O1 C2 C3 C4 179.7(4)
C1 C2 C3 C4 0.4(5)
O1 C2 C3 O2 -1.4(6)
C1 C2 C3 O2 179.3(4)
O2 C3 C4 C7 -2.0(7)
C2 C3 C4 C7 176.8(4)
O2 C3 C4 S1 -179.0(3)
C2 C3 C4 S1 -0.2(5)
O2 C5 C6 O1 -56.1(7)
C3 C4 C7 N1 143.6(4)
S1 C4 C7 N1 -39.6(5)
N1 C9 C10 C11 -105.9(5)
N1 C9 C10 S2 80.5(5)
C9 C10 C11 O4 4.7(7)
S2 C10 C11 O4 179.0(3)
C9 C10 C11 C12 -174.3(4)
S2 C10 C11 C12 0.1(5)
C10 C11 C12 C13 0.4(5)
O4 C11 C12 C13 -178.6(4)
C10 C11 C12 O3 178.6(4)
O4 C11 C12 O3 -0.4(6)
O3 C12 C13 S2 -178.8(3)
C11 C12 C13 S2 -0.7(5)
O3 C12 C13 I2 3.0(6)
C11 C12 C13 I2 -178.9(3)
O3 C14 C15 O4 62.7(6)
C4 C7 N1 C8 170.1(4)
C4 C7 N1 C9 -62.3(4)
C10 C9 N1 C8 59.4(5)
C10 C9 N1 C7 -68.3(5)
C1 C2 O1 C6 171.0(5)
C3 C2 O1 C6 -8.2(6)
C5 C6 O1 C2 35.6(7)
C4 C3 O2 C5 162.1(5)
C2 C3 O2 C5 -16.6(6)
C6 C5 O2 C3 44.2(6)
C13 C12 O3 C14 -166.3(4)
C11 C12 O3 C14 15.7(6)
C15 C14 O3 C12 -45.2(6)
C10 C11 O4 C15 -163.4(4)
C12 C11 O4 C15 15.5(6)
C14 C15 O4 C11 -45.5(6)
C2 C1 S1 C4 0.3(4)
I1 C1 S1 C4 -175.3(3)
C3 C4 S1 C1 0.0(3)
C7 C4 S1 C1 -177.4(3)
C12 C13 S2 C10 0.6(4)
I2 C13 S2 C10 178.9(3)
C11 C10 S2 C13 -0.4(3)
C9 C10 S2 C13 174.2(4)
